data_7043205
loop_
_publ_author_name
'Visannagari, Ramakrishna'
'Nareddula, Dastagiri Reddy'

_publ_section_title
;
 Synthesis of Zwitterionic Palladium Complexes and Their Application as
 Catalysts in Cross-Coupling Reactions of Aryl, Heteroaryl and Benzyl
 Bromides with Organoboron Reagents in Neat Water
;
_journal_name_full 'Dalton Trans.'
_journal_paper_doi 10.1039/C7DT01433C
_journal_year 2017
_chemical_formula_moiety 'C41 H39 Cl2 N4 P Pd, 2(C2 H3 N)'
_chemical_formula_sum 'C45 H45 Cl2 N6 P Pd'
_chemical_formula_weight 878.14
_chemical_name_systematic
;
 ? 
;
_space_group_crystal_system monoclinic
_space_group_IT_number 14
_space_group_name_Hall '-P 2ybc'
_space_group_name_H-M_alt 'P 1 21/c 1'
_symmetry_space_group_name_Hall '-P 2ybc'
_symmetry_space_group_name_H-M 'P 1 21/c 1'
_atom_sites_solution_hydrogens geom
_atom_sites_solution_primary direct
_atom_sites_solution_secondary difmap
_audit_creation_date 2014-07-23
_audit_creation_method
;
Olex2 1.2
(compiled 2014.07.22 svn.r2960 for OlexSys, GUI svn.r4862)
;
_audit_update_record
;
2015-07-24 deposited with the CCDC.
2017-06-02 downloaded from the CCDC.
;
_cell_angle_alpha 90.00
_cell_angle_beta 93.177(3)
_cell_angle_gamma 90.00
_cell_formula_units_Z 4
_cell_length_a 10.5933(3)
_cell_length_b 15.7459(4)
_cell_length_c 25.1218(15)
_cell_measurement_reflns_used 9652
_cell_measurement_temperature 150(2)
_cell_measurement_theta_max 29.1236
_cell_measurement_theta_min 3.5568
_cell_volume 4183.9(3)
_computing_cell_refinement
;
CrysAlisPro, Agilent Technologies,
Version 1.171.36.21 (release 14-08-2012 CrysAlis171 .NET)
(compiled Sep 14 2012,17:21:16)
;
_computing_data_collection
;
CrysAlisPro, Agilent Technologies,
Version 1.171.36.21 (release 14-08-2012 CrysAlis171 .NET)
(compiled Sep 14 2012,17:21:16)
;
_computing_data_reduction
;
CrysAlisPro, Agilent Technologies,
Version 1.171.36.21 (release 14-08-2012 CrysAlis171 .NET)
(compiled Sep 14 2012,17:21:16)
;
_computing_molecular_graphics 'Olex2 (Dolomanov et al., 2009)'
_computing_publication_material 'Olex2 (Dolomanov et al., 2009)'
_computing_structure_refinement 'ShelXL (Sheldrick, 2008)'
_computing_structure_solution 'ShelXS (Sheldrick, 2008)'
_diffrn_ambient_temperature 150(2)
_diffrn_detector_area_resol_mean 15.9821
_diffrn_measured_fraction_theta_full 0.993
_diffrn_measured_fraction_theta_max 0.862
_diffrn_measurement_details
;
#__ type_ start__ end____ width___ exp.time_
  1 omega  -85.00   12.00   1.0000   20.0000
omega____ theta____ kappa____ phi______ frames
    -      -17.3397  -77.0000    0.0000 97

#__ type_ start__ end____ width___ exp.time_
  2 omega  -43.00   46.00   1.0000   20.0000
omega____ theta____ kappa____ phi______ frames
    -      -17.3397   77.0000  120.0000 89

#__ type_ start__ end____ width___ exp.time_
  3 omega  -23.00   17.00   1.0000   20.0000
omega____ theta____ kappa____ phi______ frames
    -      -17.3397  -99.0000 -120.0000 40

#__ type_ start__ end____ width___ exp.time_
  4 omega  -93.00  -68.00   1.0000   20.0000
omega____ theta____ kappa____ phi______ frames
    -      -17.3397 -178.0000  120.0000 25

#__ type_ start__ end____ width___ exp.time_
  5 omega  -53.00   45.00   1.0000   20.0000
omega____ theta____ kappa____ phi______ frames
    -       19.0585  -37.0000  -60.0000 98
;
_diffrn_measurement_device_type 'Xcalibur, Eos'
_diffrn_measurement_method '\w scans'
_diffrn_orient_matrix_UB_11 -0.0481235000
_diffrn_orient_matrix_UB_12 0.0012203000
_diffrn_orient_matrix_UB_13 0.0185317000
_diffrn_orient_matrix_UB_21 0.0395082000
_diffrn_orient_matrix_UB_22 -0.0229461000
_diffrn_orient_matrix_UB_23 0.0186514000
_diffrn_orient_matrix_UB_31 0.0249197000
_diffrn_orient_matrix_UB_32 0.0387408000
_diffrn_orient_matrix_UB_33 0.0104844000
_diffrn_radiation_monochromator graphite
_diffrn_radiation_type MoK\a
_diffrn_radiation_wavelength 0.71073
_diffrn_reflns_av_R_equivalents 0.0350
_diffrn_reflns_av_unetI/netI 0.0453
_diffrn_reflns_limit_h_max 13
_diffrn_reflns_limit_h_min -14
_diffrn_reflns_limit_k_max 19
_diffrn_reflns_limit_k_min -20
_diffrn_reflns_limit_l_max 29
_diffrn_reflns_limit_l_min -34
_diffrn_reflns_number 27806
_diffrn_reflns_theta_full 25.00
_diffrn_reflns_theta_max 29.19
_diffrn_reflns_theta_min 3.56
_diffrn_source 'Enhance (Mo) X-ray Source'
_exptl_absorpt_coefficient_mu 0.649
_exptl_absorpt_correction_T_max 1.00000
_exptl_absorpt_correction_T_min 0.94251
_exptl_absorpt_correction_type multi-scan
_exptl_absorpt_process_details
;
CrysAlisPro, Agilent Technologies,
Version 1.171.36.21 (release 14-08-2012 CrysAlis171 .NET)
(compiled Sep 14 2012,17:21:16)
Empirical absorption correction using spherical harmonics,
 implemented in SCALE3 ABSPACK scaling algorithm.
;
_exptl_crystal_colour yellow
_exptl_crystal_colour_primary yellow
_exptl_crystal_density_diffrn 1.394
_exptl_crystal_density_method 'not measured'
_exptl_crystal_description block
_exptl_crystal_F_000 1808
_exptl_crystal_size_max 0.42
_exptl_crystal_size_mid 0.32
_exptl_crystal_size_min 0.24
_refine_diff_density_max 0.506
_refine_diff_density_min -0.557
_refine_diff_density_rms 0.075
_refine_ls_extinction_method none
_refine_ls_goodness_of_fit_ref 1.052
_refine_ls_hydrogen_treatment constr
_refine_ls_matrix_type full
_refine_ls_number_parameters 502
_refine_ls_number_reflns 9765
_refine_ls_number_restraints 0
_refine_ls_restrained_S_all 1.052
_refine_ls_R_factor_all 0.0518
_refine_ls_R_factor_gt 0.0341
_refine_ls_shift/su_max 0.001
_refine_ls_shift/su_mean 0.000
_refine_ls_structure_factor_coef Fsqd
_refine_ls_weighting_details 'calc w=1/[\s^2^(Fo^2^)+(0.0240P)^2^+2.3419P] where P=(Fo^2^+2Fc^2^)/3'
_refine_ls_weighting_scheme calc
_refine_ls_wR_factor_gt 0.0653
_refine_ls_wR_factor_ref 0.0702
_reflns_number_gt 7770
_reflns_number_total 9765
_reflns_threshold_expression >2sigma(I)
_cod_data_source_file c7dt01433c2.cif
_cod_data_source_block 2a
_cod_database_code 7043205
_chemical_oxdiff_formula 'C20 H20 Cl2 N3 P1 Pd1'
_chemical_oxdiff_usercomment '150K, YELLOW, BLOCK, .42, .32 .24'
_reflns_odcompleteness_completeness 99.16
_reflns_odcompleteness_iscentric 1
_reflns_odcompleteness_theta 26.32
_olex2_refinement_description
;
1. Fixed Uiso
 At 1.2 times of:
  All C(H) groups
 At 1.5 times of:
  All C(H,H,H) groups
2.a Ternary CH refined with riding coordinates:
 C21(H21), C18(H18)
2.b Aromatic/amide H refined with riding coordinates:
 C3(H3), C29(H29), C34(H34), C32(H32), C1(H1), C35(H35), C33(H33), C15(H15),
 C8(H8), C31(H31), C27(H27), C28(H28), C7(H7), C41(H41), C37(H37), C2(H2),
 C40(H40), C25(H25), C10(H10), C26(H26), C14(H14), C16(H16), C9(H9), C39(H39),
 C38(H38)
2.c Idealised Me refined as rotating group:
 C20(H20A,H20B,H20C), C23(H23A,H23B,H23C), C22(H22A,H22B,H22C), C19(H19A,H19B,
 H19C), C42(H42A,H42B,H42C), C44(H44A,H44B,H44C)
;
_olex2_submission_special_instructions 'No special instructions were received'

loop_
_space_group_symop_id
_space_group_symop_operation_xyz
1 'x, y, z'
2 '-x, y+1/2, -z+1/2'
3 '-x, -y, -z'
4 'x, -y-1/2, z-1/2'

loop_
_atom_site_label
_atom_site_type_symbol
_atom_site_fract_x
_atom_site_fract_y
_atom_site_fract_z
_atom_site_U_iso_or_equiv
_atom_site_adp_type
_atom_site_occupancy
_atom_site_calc_flag
_atom_site_refinement_flags_posn
Pd1 Pd 0.053155(15) 0.298321(10) 0.418456(7) 0.01288(5) Uani 1 d .
P1 P 0.26027(5) 0.32631(3) 0.43205(2) 0.01358(11) Uani 1 d .
N2 N 0.04654(16) 0.23643(11) 0.54690(7) 0.0130(4) Uani 1 d .
N4 N 0.10992(16) 0.09951(11) 0.53369(7) 0.0143(4) Uani 1 d .
N1 N 0.03642(16) 0.30232(11) 0.62236(7) 0.0153(4) Uani 1 d .
N3 N 0.10720(17) 0.12200(11) 0.42288(7) 0.0162(4) Uani 1 d .
C4 C 0.07934(18) 0.17072(13) 0.51012(8) 0.0127(4) Uani 1 d .
C30 C 0.35022(19) 0.25320(13) 0.47607(9) 0.0162(5) Uani 1 d .
C11 C 0.14304(19) 0.03449(13) 0.50167(9) 0.0139(4) Uani 1 d .
C3 C 0.08427(19) 0.23477(13) 0.59876(9) 0.0153(4) Uani 1 d .
H3 H 0.1363 0.1925 0.6158 0.018 Uiso 1 calc R
C6 C 0.1391(2) 0.04521(13) 0.44573(9) 0.0156(4) Uani 1 d .
C29 C 0.2751(2) 0.30610(15) 0.32266(9) 0.0233(5) Uani 1 d .
H29 H 0.1855 0.3031 0.3218 0.028 Uiso 1 calc R
C34 C 0.4317(2) 0.20584(16) 0.56266(10) 0.0269(5) Uani 1 d .
H34 H 0.4471 0.2163 0.5997 0.032 Uiso 1 calc R
C32 C 0.4450(2) 0.11426(15) 0.48750(11) 0.0287(6) Uani 1 d .
H32 H 0.4694 0.0616 0.4727 0.034 Uiso 1 calc R
C36 C 0.2897(2) 0.43239(13) 0.45885(9) 0.0163(4) Uani 1 d .
C21 C 0.2445(2) 0.41074(15) 0.66117(10) 0.0253(5) Uani 1 d .
H21 H 0.2093 0.4070 0.6235 0.030 Uiso 1 calc R
C1 C -0.0298(2) 0.30710(13) 0.53789(9) 0.0165(4) Uani 1 d .
H1 H -0.0704 0.3234 0.5048 0.020 Uiso 1 calc R
C35 C 0.3731(2) 0.26778(15) 0.53039(10) 0.0209(5) Uani 1 d .
H35 H 0.3487 0.3202 0.5455 0.025 Uiso 1 calc R
C33 C 0.4674(2) 0.12947(15) 0.54125(11) 0.0284(6) Uani 1 d .
H33 H 0.5074 0.0874 0.5635 0.034 Uiso 1 calc R
C15 C 0.0695(2) 0.35918(16) 0.78576(10) 0.0285(6) Uani 1 d .
H15 H 0.0757 0.3729 0.8226 0.034 Uiso 1 calc R
C8 C 0.2128(2) -0.09815(14) 0.43656(10) 0.0232(5) Uani 1 d .
H8 H 0.2384 -0.1436 0.4147 0.028 Uiso 1 calc R
C31 C 0.3871(2) 0.17540(14) 0.45508(10) 0.0220(5) Uani 1 d .
H31 H 0.3721 0.1644 0.4181 0.026 Uiso 1 calc R
C27 C 0.4683(3) 0.30418(17) 0.27688(11) 0.0330(6) Uani 1 d .
H27 H 0.5105 0.3007 0.2446 0.040 Uiso 1 calc R
C18 C -0.1390(2) 0.22312(15) 0.69118(10) 0.0264(6) Uani 1 d .
H18 H -0.1120 0.1987 0.6569 0.032 Uiso 1 calc R
C28 C 0.3380(3) 0.29811(18) 0.27593(10) 0.0355(6) Uani 1 d .
H28 H 0.2913 0.2884 0.2431 0.043 Uiso 1 calc R
C7 C 0.1743(2) -0.02307(14) 0.41338(10) 0.0216(5) Uani 1 d .
H7 H 0.1713 -0.0170 0.3757 0.026 Uiso 1 calc R
C12 C 0.0500(2) 0.32119(13) 0.67932(9) 0.0177(5) Uani 1 d .
C41 C 0.3700(2) 0.48994(15) 0.43596(10) 0.0245(5) Uani 1 d .
H41 H 0.4156 0.4736 0.4061 0.029 Uiso 1 calc R
C37 C 0.2224(2) 0.45824(14) 0.50227(9) 0.0216(5) Uani 1 d .
H37 H 0.1655 0.4199 0.5176 0.026 Uiso 1 calc R
C13 C -0.0354(2) 0.28282(14) 0.71240(9) 0.0201(5) Uani 1 d .
C2 C -0.0357(2) 0.34831(14) 0.58458(9) 0.0181(5) Uani 1 d .
H2 H -0.0808 0.3993 0.5906 0.022 Uiso 1 calc R
C24 C 0.3436(2) 0.31842(13) 0.37071(9) 0.0164(5) Uani 1 d .
C40 C 0.3837(2) 0.57129(15) 0.45670(11) 0.0302(6) Uani 1 d .
H40 H 0.4382 0.6105 0.4407 0.036 Uiso 1 calc R
C25 C 0.4756(2) 0.32175(14) 0.37169(10) 0.0224(5) Uani 1 d .
H25 H 0.5230 0.3284 0.4046 0.027 Uiso 1 calc R
C20 C -0.2623(3) 0.27222(19) 0.67906(13) 0.0425(7) Uani 1 d .
H20A H -0.2931 0.2947 0.7123 0.064 Uiso 1 calc GR
H20B H -0.3258 0.2340 0.6623 0.064 Uiso 1 calc GR
H20C H -0.2466 0.3193 0.6548 0.064 Uiso 1 calc GR
C10 C 0.1797(2) -0.04441(13) 0.52446(10) 0.0194(5) Uani 1 d .
H10 H 0.1798 -0.0524 0.5619 0.023 Uiso 1 calc R
C26 C 0.5373(2) 0.31531(15) 0.32464(11) 0.0277(6) Uani 1 d .
H26 H 0.6270 0.3185 0.3252 0.033 Uiso 1 calc R
C23 C 0.2829(2) 0.50251(15) 0.67222(11) 0.0306(6) Uani 1 d .
H23A H 0.3241 0.5068 0.7080 0.046 Uiso 1 calc GR
H23B H 0.2075 0.5387 0.6700 0.046 Uiso 1 calc GR
H23C H 0.3417 0.5211 0.6458 0.046 Uiso 1 calc GR
C22 C 0.3611(3) 0.35425(17) 0.66663(13) 0.0406(7) Uani 1 d .
H22A H 0.4217 0.3718 0.6407 0.061 Uiso 1 calc GR
H22B H 0.3364 0.2950 0.6600 0.061 Uiso 1 calc GR
H22C H 0.4002 0.3595 0.7027 0.061 Uiso 1 calc GR
C5 C 0.07980(19) 0.18622(13) 0.45372(8) 0.0142(4) Uani 1 d .
C14 C -0.0219(2) 0.30305(15) 0.76667(9) 0.0249(5) Uani 1 d .
H14 H -0.0767 0.2776 0.7908 0.030 Uiso 1 calc R
C16 C 0.1524(2) 0.39583(16) 0.75178(10) 0.0278(6) Uani 1 d .
H16 H 0.2152 0.4341 0.7657 0.033 Uiso 1 calc R
C9 C 0.2150(2) -0.10898(14) 0.49226(10) 0.0218(5) Uani 1 d .
H9 H 0.2413 -0.1617 0.5075 0.026 Uiso 1 calc R
C19 C -0.1617(3) 0.14924(18) 0.72887(13) 0.0444(8) Uani 1 d .
H19A H -0.0824 0.1184 0.7364 0.067 Uiso 1 calc GR
H19B H -0.2248 0.1107 0.7122 0.067 Uiso 1 calc GR
H19C H -0.1926 0.1712 0.7623 0.067 Uiso 1 calc GR
C17 C 0.1450(2) 0.37730(14) 0.69729(9) 0.0205(5) Uani 1 d .
C39 C 0.3189(2) 0.59572(15) 0.50036(11) 0.0272(6) Uani 1 d .
H39 H 0.3300 0.6513 0.5146 0.033 Uiso 1 calc R
C38 C 0.2378(2) 0.53940(15) 0.52329(10) 0.0250(5) Uani 1 d .
H38 H 0.1929 0.5561 0.5533 0.030 Uiso 1 calc R
Cl1 Cl -0.16363(5) 0.26291(4) 0.40198(2) 0.02117(12) Uani 1 d .
Cl2 Cl 0.03078(5) 0.43368(3) 0.37520(2) 0.02394(13) Uani 1 d .
C43 C 0.1803(3) 0.45448(19) 0.21659(14) 0.0498(8) Uani 1 d .
N5 N 0.1649(4) 0.41524(19) 0.17937(13) 0.0794(11) Uani 1 d .
C42 C 0.2028(4) 0.5042(2) 0.26478(13) 0.0547(9) Uani 1 d .
H42A H 0.1761 0.5630 0.2581 0.082 Uiso 1 calc GR
H42B H 0.2932 0.5030 0.2755 0.082 Uiso 1 calc GR
H42C H 0.1544 0.4801 0.2933 0.082 Uiso 1 calc GR
C44 C 0.6172(4) 0.0981(2) 0.34954(16) 0.0665(11) Uani 1 d .
H44A H 0.6120 0.1442 0.3234 0.100 Uiso 1 calc GR
H44B H 0.7003 0.0709 0.3491 0.100 Uiso 1 calc GR
H44C H 0.6052 0.1211 0.3852 0.100 Uiso 1 calc GR
C45 C 0.5197(4) 0.0360(3) 0.33626(15) 0.0674(11) Uani 1 d .
N6 N 0.4438(5) -0.0121(4) 0.32717(18) 0.1313(19) Uani 1 d .

loop_
_atom_site_aniso_label
_atom_site_aniso_U_11
_atom_site_aniso_U_22
_atom_site_aniso_U_33
_atom_site_aniso_U_23
_atom_site_aniso_U_13
_atom_site_aniso_U_12
Pd1 0.01397(8) 0.01356(8) 0.01116(8) 0.00158(7) 0.00119(6) 0.00087(6)
P1 0.0144(3) 0.0136(3) 0.0129(3) 0.0007(2) 0.0022(2) -0.0001(2)
N2 0.0166(9) 0.0118(8) 0.0109(9) 0.0008(7) 0.0022(7) -0.0008(7)
N4 0.0168(9) 0.0149(9) 0.0113(9) 0.0006(7) 0.0007(7) -0.0005(7)
N1 0.0197(9) 0.0149(8) 0.0113(9) -0.0019(8) 0.0020(7) -0.0030(7)
N3 0.0175(9) 0.0167(9) 0.0144(10) -0.0014(8) 0.0022(7) 0.0011(7)
C4 0.0108(9) 0.0148(10) 0.0129(11) -0.0024(9) 0.0020(8) -0.0021(8)
C30 0.0112(10) 0.0165(11) 0.0209(12) 0.0030(9) 0.0002(9) -0.0011(8)
C11 0.0110(10) 0.0151(10) 0.0154(11) -0.0003(9) 0.0004(8) -0.0011(8)
C3 0.0166(10) 0.0159(10) 0.0135(11) 0.0011(9) 0.0011(9) -0.0003(8)
C6 0.0154(10) 0.0144(10) 0.0170(11) -0.0006(9) 0.0013(9) -0.0013(8)
C29 0.0206(11) 0.0283(12) 0.0209(12) -0.0050(11) 0.0006(10) 0.0029(10)
C34 0.0249(12) 0.0332(13) 0.0219(12) 0.0023(12) -0.0059(10) 0.0021(11)
C32 0.0284(13) 0.0213(12) 0.0366(16) 0.0020(12) 0.0018(12) 0.0060(10)
C36 0.0164(10) 0.0154(10) 0.0167(11) -0.0002(9) -0.0021(9) 0.0011(8)
C21 0.0320(13) 0.0264(12) 0.0176(13) -0.0021(10) 0.0019(10) -0.0089(10)
C1 0.0193(10) 0.0164(10) 0.0139(11) 0.0034(9) 0.0008(9) 0.0031(9)
C35 0.0191(11) 0.0205(11) 0.0229(13) -0.0003(10) -0.0003(10) 0.0007(9)
C33 0.0226(12) 0.0263(13) 0.0358(15) 0.0089(12) -0.0043(11) 0.0040(10)
C15 0.0401(15) 0.0347(14) 0.0106(12) -0.0070(11) 0.0011(11) 0.0036(11)
C8 0.0247(12) 0.0162(11) 0.0289(14) -0.0072(10) 0.0027(11) 0.0027(9)
C31 0.0222(12) 0.0213(11) 0.0227(13) -0.0003(10) 0.0026(10) 0.0024(9)
C27 0.0377(15) 0.0379(15) 0.0250(14) -0.0016(12) 0.0164(12) 0.0059(12)
C18 0.0293(13) 0.0304(13) 0.0204(13) -0.0045(11) 0.0089(10) -0.0077(10)
C28 0.0384(15) 0.0495(16) 0.0185(13) -0.0076(13) 0.0010(11) 0.0079(13)
C7 0.0253(12) 0.0206(11) 0.0189(12) -0.0041(10) 0.0008(10) 0.0022(9)
C12 0.0246(12) 0.0175(11) 0.0109(11) -0.0035(9) 0.0010(9) 0.0025(9)
C41 0.0245(12) 0.0232(12) 0.0266(14) -0.0041(11) 0.0073(10) -0.0034(10)
C37 0.0258(12) 0.0194(11) 0.0199(12) 0.0014(10) 0.0045(10) 0.0018(9)
C13 0.0249(12) 0.0192(11) 0.0166(12) -0.0019(9) 0.0035(9) 0.0012(9)
C2 0.0212(11) 0.0172(11) 0.0163(11) 0.0009(10) 0.0039(9) 0.0016(9)
C24 0.0183(10) 0.0135(10) 0.0178(11) -0.0004(9) 0.0048(9) -0.0004(8)
C40 0.0278(13) 0.0214(12) 0.0420(17) -0.0007(12) 0.0068(12) -0.0084(10)
C25 0.0196(11) 0.0246(12) 0.0232(13) -0.0037(10) 0.0027(10) -0.0030(9)
C20 0.0291(14) 0.0489(17) 0.0491(19) 0.0001(15) -0.0018(14) -0.0088(13)
C10 0.0192(11) 0.0193(11) 0.0196(12) 0.0040(10) -0.0002(9) 0.0009(9)
C26 0.0219(12) 0.0273(13) 0.0353(15) -0.0034(11) 0.0130(11) -0.0032(10)
C23 0.0290(13) 0.0264(13) 0.0358(15) -0.0008(12) -0.0023(12) -0.0059(11)
C22 0.0443(17) 0.0331(15) 0.0469(18) 0.0021(14) 0.0242(15) 0.0012(12)
C5 0.0097(9) 0.0212(11) 0.0118(10) -0.0005(9) -0.0004(8) -0.0004(8)
C14 0.0326(13) 0.0283(12) 0.0145(11) 0.0003(11) 0.0075(10) 0.0003(11)
C16 0.0339(14) 0.0294(13) 0.0196(13) -0.0086(11) -0.0034(11) -0.0054(11)
C9 0.0198(11) 0.0150(11) 0.0304(14) 0.0027(10) -0.0016(10) 0.0022(9)
C19 0.0528(19) 0.0361(16) 0.0455(19) 0.0004(14) 0.0134(15) -0.0136(14)
C17 0.0280(12) 0.0178(11) 0.0157(12) -0.0020(10) 0.0022(10) -0.0010(9)
C39 0.0286(13) 0.0186(12) 0.0332(15) -0.0085(11) -0.0084(11) 0.0022(10)
C38 0.0314(13) 0.0250(12) 0.0184(12) -0.0040(10) -0.0005(10) 0.0097(10)
Cl1 0.0159(3) 0.0264(3) 0.0209(3) 0.0005(2) -0.0024(2) -0.0014(2)
Cl2 0.0259(3) 0.0179(3) 0.0279(3) 0.0078(2) 0.0001(2) 0.0033(2)
C43 0.075(2) 0.0346(17) 0.0392(19) 0.0065(15) -0.0028(17) -0.0161(16)
N5 0.139(3) 0.0518(18) 0.0445(19) -0.0069(16) -0.021(2) -0.026(2)
C42 0.090(3) 0.0391(17) 0.0357(19) 0.0016(15) 0.0065(18) -0.0058(17)
C44 0.076(3) 0.054(2) 0.070(3) -0.011(2) 0.000(2) 0.0162(19)
C45 0.054(2) 0.110(3) 0.037(2) -0.003(2) -0.0057(18) 0.007(2)
N6 0.094(3) 0.214(6) 0.085(3) -0.022(3) 0.000(3) -0.062(4)

loop_
_atom_type_symbol
_atom_type_description
_atom_type_scat_dispersion_real
_atom_type_scat_dispersion_imag
_atom_type_scat_source
C C 0.0033 0.0016 'International Tables Vol C Tables 4.2.6.8 and 6.1.1.4'
H H 0.0000 0.0000 'International Tables Vol C Tables 4.2.6.8 and 6.1.1.4'
N N 0.0061 0.0033 'International Tables Vol C Tables 4.2.6.8 and 6.1.1.4'
P P 0.1023 0.0942 'International Tables Vol C Tables 4.2.6.8 and 6.1.1.4'
Cl Cl 0.1484 0.1585 'International Tables Vol C Tables 4.2.6.8 and 6.1.1.4'
Pd Pd -0.9988 1.0072 'International Tables Vol C Tables 4.2.6.8 and 6.1.1.4'

loop_
_geom_angle_atom_site_label_1
_geom_angle_atom_site_label_2
_geom_angle_atom_site_label_3
_geom_angle
P1 Pd1 Cl1 177.37(2)
P1 Pd1 Cl2 88.03(2)
C5 Pd1 P1 89.61(6)
C5 Pd1 Cl1 88.93(6)
C5 Pd1 Cl2 177.47(6)
Cl1 Pd1 Cl2 93.40(2)
C30 P1 Pd1 116.15(7)
C36 P1 Pd1 112.44(7)
C36 P1 C30 106.33(10)
C36 P1 C24 107.13(10)
C24 P1 Pd1 111.90(8)
C24 P1 C30 102.02(10)
C3 N2 C4 122.59(18)
C3 N2 C1 108.29(17)
C1 N2 C4 129.05(18)
C4 N4 C11 116.47(18)
C3 N1 C12 125.42(18)
C3 N1 C2 108.71(18)
C2 N1 C12 125.72(17)
C5 N3 C6 119.21(19)
N4 C4 N2 112.93(18)
N4 C4 C5 125.48(19)
C5 C4 N2 121.57(18)
C35 C30 P1 123.11(17)
C35 C30 C31 118.5(2)
C31 C30 P1 118.09(17)
N4 C11 C6 120.25(18)
N4 C11 C10 119.7(2)
C10 C11 C6 120.00(19)
N2 C3 H3 125.8
N1 C3 N2 108.45(19)
N1 C3 H3 125.8
N3 C6 C11 120.92(19)
N3 C6 C7 119.8(2)
C7 C6 C11 119.2(2)
C28 C29 H29 120.1
C24 C29 H29 120.1
C24 C29 C28 119.8(2)
C35 C34 H34 119.8
C33 C34 H34 119.8
C33 C34 C35 120.5(2)
C33 C32 H32 119.9
C33 C32 C31 120.2(2)
C31 C32 H32 119.9
C41 C36 P1 122.76(17)
C41 C36 C37 118.9(2)
C37 C36 P1 118.18(16)
C23 C21 H21 108.0
C22 C21 H21 108.0
C22 C21 C23 109.3(2)
C22 C21 C17 109.2(2)
C17 C21 H21 108.0
C17 C21 C23 114.0(2)
N2 C1 H1 126.3
C2 C1 N2 107.44(19)
C2 C1 H1 126.3
C30 C35 C34 120.2(2)
C30 C35 H35 119.9
C34 C35 H35 119.9
C34 C33 C32 119.8(2)
C34 C33 H33 120.1
C32 C33 H33 120.1
C14 C15 H15 119.7
C14 C15 C16 120.7(2)
C16 C15 H15 119.7
C7 C8 H8 119.5
C7 C8 C9 121.0(2)
C9 C8 H8 119.5
C30 C31 H31 119.6
C32 C31 C30 120.8(2)
C32 C31 H31 119.6
C28 C27 H27 119.9
C26 C27 H27 119.9
C26 C27 C28 120.3(2)
C13 C18 H18 107.7
C13 C18 C20 110.4(2)
C13 C18 C19 112.9(2)
C20 C18 H18 107.7
C19 C18 H18 107.7
C19 C18 C20 110.2(2)
C29 C28 H28 119.8
C27 C28 C29 120.3(2)
C27 C28 H28 119.8
C6 C7 H7 120.2
C8 C7 C6 119.7(2)
C8 C7 H7 120.2
C13 C12 N1 117.55(19)
C17 C12 N1 118.40(19)
C17 C12 C13 124.0(2)
C36 C41 H41 120.0
C40 C41 C36 120.0(2)
C40 C41 H41 120.0
C36 C37 H37 119.6
C38 C37 C36 120.7(2)
C38 C37 H37 119.6
C12 C13 C18 122.5(2)
C12 C13 C14 116.5(2)
C14 C13 C18 121.0(2)
N1 C2 H2 126.5
C1 C2 N1 107.09(19)
C1 C2 H2 126.5
C29 C24 P1 119.44(16)
C29 C24 C25 119.6(2)
C25 C24 P1 120.89(18)
C41 C40 H40 119.7
C39 C40 C41 120.6(2)
C39 C40 H40 119.7
C24 C25 H25 120.0
C26 C25 C24 120.1(2)
C26 C25 H25 120.0
C18 C20 H20A 109.5
C18 C20 H20B 109.5
C18 C20 H20C 109.5
H20A C20 H20B 109.5
H20A C20 H20C 109.5
H20B C20 H20C 109.5
C11 C10 H10 120.2
C9 C10 C11 119.5(2)
C9 C10 H10 120.2
C27 C26 C25 119.9(2)
C27 C26 H26 120.1
C25 C26 H26 120.1
C21 C23 H23A 109.5
C21 C23 H23B 109.5
C21 C23 H23C 109.5
H23A C23 H23B 109.5
H23A C23 H23C 109.5
H23B C23 H23C 109.5
C21 C22 H22A 109.5
C21 C22 H22B 109.5
C21 C22 H22C 109.5
H22A C22 H22B 109.5
H22A C22 H22C 109.5
H22B C22 H22C 109.5
N3 C5 Pd1 116.78(15)
N3 C5 C4 117.55(19)
C4 C5 Pd1 125.55(15)
C15 C14 C13 121.1(2)
C15 C14 H14 119.4
C13 C14 H14 119.4
C15 C16 H16 119.5
C15 C16 C17 120.9(2)
C17 C16 H16 119.5
C8 C9 H9 119.7
C10 C9 C8 120.6(2)
C10 C9 H9 119.7
C18 C19 H19A 109.5
C18 C19 H19B 109.5
C18 C19 H19C 109.5
H19A C19 H19B 109.5
H19A C19 H19C 109.5
H19B C19 H19C 109.5
C12 C17 C21 122.5(2)
C12 C17 C16 116.7(2)
C16 C17 C21 120.6(2)
C40 C39 H39 120.0
C40 C39 C38 120.0(2)
C38 C39 H39 120.0
C37 C38 H38 120.2
C39 C38 C37 119.6(2)
C39 C38 H38 120.2
N5 C43 C42 178.7(5)
C43 C42 H42A 109.5
C43 C42 H42B 109.5
C43 C42 H42C 109.5
H42A C42 H42B 109.5
H42A C42 H42C 109.5
H42B C42 H42C 109.5
H44A C44 H44B 109.5
H44A C44 H44C 109.5
H44B C44 H44C 109.5
C45 C44 H44A 109.5
C45 C44 H44B 109.5
C45 C44 H44C 109.5
N6 C45 C44 178.4(5)

loop_
_geom_bond_atom_site_label_1
_geom_bond_atom_site_label_2
_geom_bond_distance
Pd1 P1 2.2454(6)
Pd1 C5 1.988(2)
Pd1 Cl1 2.3771(5)
Pd1 Cl2 2.3981(5)
P1 C30 1.827(2)
P1 C36 1.821(2)
P1 C24 1.822(2)
N2 C4 1.442(3)
N2 C3 1.341(3)
N2 C1 1.387(3)
N4 C4 1.300(3)
N4 C11 1.360(3)
N1 C3 1.332(3)
N1 C12 1.461(3)
N1 C2 1.389(3)
N3 C6 1.373(3)
N3 C5 1.316(3)
C4 C5 1.438(3)
C30 C35 1.392(3)
C30 C31 1.398(3)
C11 C6 1.414(3)
C11 C10 1.413(3)
C3 H3 0.9500
C6 C7 1.410(3)
C29 H29 0.9500
C29 C28 1.387(3)
C29 C24 1.387(3)
C34 H34 0.9500
C34 C35 1.392(3)
C34 C33 1.379(3)
C32 H32 0.9500
C32 C33 1.379(4)
C32 C31 1.382(3)
C36 C41 1.389(3)
C36 C37 1.396(3)
C21 H21 1.0000
C21 C23 1.523(3)
C21 C22 1.522(4)
C21 C17 1.522(3)
C1 H1 0.9500
C1 C2 1.345(3)
C35 H35 0.9500
C33 H33 0.9500
C15 H15 0.9500
C15 C14 1.377(4)
C15 C16 1.384(3)
C8 H8 0.9500
C8 C7 1.370(3)
C8 C9 1.409(3)
C31 H31 0.9500
C27 H27 0.9500
C27 C28 1.383(4)
C27 C26 1.381(4)
C18 H18 1.0000
C18 C13 1.519(3)
C18 C20 1.533(4)
C18 C19 1.527(4)
C28 H28 0.9500
C7 H7 0.9500
C12 C13 1.399(3)
C12 C17 1.395(3)
C41 H41 0.9500
C41 C40 1.387(3)
C37 H37 0.9500
C37 C38 1.389(3)
C13 C14 1.400(3)
C2 H2 0.9500
C24 C25 1.398(3)
C40 H40 0.9500
C40 C39 1.380(3)
C25 H25 0.9500
C25 C26 1.386(3)
C20 H20A 0.9800
C20 H20B 0.9800
C20 H20C 0.9800
C10 H10 0.9500
C10 C9 1.364(3)
C26 H26 0.9500
C23 H23A 0.9800
C23 H23B 0.9800
C23 H23C 0.9800
C22 H22A 0.9800
C22 H22B 0.9800
C22 H22C 0.9800
C14 H14 0.9500
C16 H16 0.9500
C16 C17 1.398(3)
C9 H9 0.9500
C19 H19A 0.9800
C19 H19B 0.9800
C19 H19C 0.9800
C39 H39 0.9500
C39 C38 1.382(3)
C38 H38 0.9500
C43 N5 1.125(4)
C43 C42 1.450(4)
C42 H42A 0.9800
C42 H42B 0.9800
C42 H42C 0.9800
C44 H44A 0.9800
C44 H44B 0.9800
C44 H44C 0.9800
C44 C45 1.447(6)
C45 N6 1.119(5)

loop_
_geom_torsion_atom_site_label_1
_geom_torsion_atom_site_label_2
_geom_torsion_atom_site_label_3
_geom_torsion_atom_site_label_4
_geom_torsion
Pd1 P1 C30 C35 -94.31(18)
Pd1 P1 C30 C31 79.38(17)
Pd1 P1 C36 C41 -127.61(18)
Pd1 P1 C36 C37 48.41(19)
Pd1 P1 C24 C29 6.8(2)
Pd1 P1 C24 C25 -171.01(15)
P1 Pd1 C5 N3 -89.86(15)
P1 Pd1 C5 C4 86.06(17)
P1 C30 C35 C34 173.78(17)
P1 C30 C31 C32 -173.99(18)
P1 C36 C41 C40 176.8(2)
P1 C36 C37 C38 -177.87(18)
P1 C24 C25 C26 179.75(18)
N2 C4 C5 Pd1 6.1(3)
N2 C4 C5 N3 -178.01(18)
N2 C1 C2 N1 -0.5(2)
N4 C4 C5 Pd1 -172.25(16)
N4 C4 C5 N3 3.7(3)
N4 C11 C6 N3 2.7(3)
N4 C11 C6 C7 179.80(19)
N4 C11 C10 C9 -178.8(2)
N1 C12 C13 C18 0.3(3)
N1 C12 C13 C14 -178.92(19)
N1 C12 C17 C21 -7.7(3)
N1 C12 C17 C16 178.0(2)
N3 C6 C7 C8 176.4(2)
C4 N2 C3 N1 -178.30(17)
C4 N2 C1 C2 177.95(19)
C4 N4 C11 C6 -2.1(3)
C4 N4 C11 C10 178.83(19)
C30 P1 C36 C41 104.2(2)
C30 P1 C36 C37 -79.75(19)
C30 P1 C24 C29 131.66(18)
C30 P1 C24 C25 -46.17(19)
C11 N4 C4 N2 -179.52(16)
C11 N4 C4 C5 -1.1(3)
C11 C6 C7 C8 -0.7(3)
C11 C10 C9 C8 -1.2(3)
C3 N2 C4 N4 21.5(3)
C3 N2 C4 C5 -157.04(19)
C3 N2 C1 C2 0.9(2)
C3 N1 C12 C13 -84.1(3)
C3 N1 C12 C17 97.1(3)
C3 N1 C2 C1 -0.2(2)
C6 N3 C5 Pd1 173.43(15)
C6 N3 C5 C4 -2.8(3)
C6 C11 C10 C9 2.1(3)
C29 C24 C25 C26 1.9(3)
C36 P1 C30 C35 31.6(2)
C36 P1 C30 C31 -154.67(17)
C36 P1 C24 C29 -116.84(18)
C36 P1 C24 C25 65.32(19)
C36 C41 C40 C39 0.5(4)
C36 C37 C38 C39 1.2(4)
C1 N2 C4 N4 -155.1(2)
C1 N2 C4 C5 26.3(3)
C1 N2 C3 N1 -1.1(2)
C35 C30 C31 C32 0.0(3)
C35 C34 C33 C32 0.0(4)
C33 C34 C35 C30 -0.1(3)
C33 C32 C31 C30 -0.1(4)
C15 C16 C17 C21 -173.8(2)
C15 C16 C17 C12 0.5(4)
C31 C30 C35 C34 0.1(3)
C31 C32 C33 C34 0.1(4)
C18 C13 C14 C15 -178.0(2)
C28 C29 C24 P1 -178.56(19)
C28 C29 C24 C25 -0.7(3)
C28 C27 C26 C25 -1.0(4)
C7 C8 C9 C10 -0.5(3)
C12 N1 C3 N2 176.55(18)
C12 N1 C2 C1 -175.94(19)
C12 C13 C14 C15 1.2(3)
C41 C36 C37 C38 -1.7(3)
C41 C40 C39 C38 -1.1(4)
C37 C36 C41 C40 0.8(4)
C13 C12 C17 C21 173.6(2)
C13 C12 C17 C16 -0.7(3)
C2 N1 C3 N2 0.8(2)
C2 N1 C12 C13 90.9(3)
C2 N1 C12 C17 -87.8(3)
C24 P1 C30 C35 143.73(18)
C24 P1 C30 C31 -42.58(19)
C24 P1 C36 C41 -4.3(2)
C24 P1 C36 C37 171.75(17)
C24 C29 C28 C27 -1.4(4)
C24 C25 C26 C27 -1.1(4)
C40 C39 C38 C37 0.2(4)
C20 C18 C13 C12 -93.5(3)
C20 C18 C13 C14 85.7(3)
C10 C11 C6 N3 -178.16(19)
C10 C11 C6 C7 -1.1(3)
C26 C27 C28 C29 2.3(4)
C23 C21 C17 C12 143.8(2)
C23 C21 C17 C16 -42.2(3)
C22 C21 C17 C12 -93.6(3)
C22 C21 C17 C16 80.5(3)
C5 Pd1 P1 C30 -10.60(10)
C5 Pd1 P1 C36 -133.40(10)
C5 Pd1 P1 C24 105.98(9)
C5 N3 C6 C11 -0.1(3)
C5 N3 C6 C7 -177.12(19)
C14 C15 C16 C17 0.4(4)
C16 C15 C14 C13 -1.4(4)
C9 C8 C7 C6 1.5(3)
C19 C18 C13 C12 142.6(2)
C19 C18 C13 C14 -38.2(3)
C17 C12 C13 C18 179.0(2)
C17 C12 C13 C14 -0.2(3)
Cl1 Pd1 P1 C30 -66.6(5)
Cl1 Pd1 P1 C36 170.6(5)
Cl1 Pd1 P1 C24 50.0(5)
Cl1 Pd1 C5 N3 87.96(15)
Cl1 Pd1 C5 C4 -96.11(17)
Cl2 Pd1 P1 C30 170.32(8)
Cl2 Pd1 P1 C36 47.52(8)
Cl2 Pd1 P1 C24 -73.11(7)
Cl2 Pd1 C5 N3 -68.6(15)
Cl2 Pd1 C5 C4 107.3(14)
